data_1552142
loop_
_publ_author_name
'Yuan, Yu-Chao'
'Bruneau, Christian'
'Roisnel, Thierry'
'Gramage-Doria, Rafael'

_publ_section_title
;
 Site-selective Ru-catalyzed C-H bond alkenylation with biologically
 relevant isoindolinones: a case of catalyst performance controlled by
 subtle stereo-electronic effects of the weak directing group
;
_journal_name_full 'Catalysis Science &amp; Technology'
_journal_paper_doi 10.1039/C9CY01231A
_journal_year 2019
_chemical_compound_source 'synthesis as described'
_chemical_formula_moiety 'C19 H17 N O4'
_chemical_formula_sum 'C19 H17 N O4'
_chemical_formula_weight 323.33
_space_group_crystal_system triclinic
_space_group_IT_number 2
_space_group_name_Hall '-P 1'
_space_group_name_H-M_alt 'P -1'
_symmetry_space_group_name_Hall '-P 1'
_symmetry_space_group_name_H-M 'P -1'
_atom_sites_solution_hydrogens geom
_audit_creation_date 2018-11-19
_audit_creation_method 'SHELXL-2018_3, CRYSCALC (Oct. 2018)'
_audit_update_record
;
2019-02-06 deposited with the CCDC.    2019-08-02 downloaded from the CCDC.
;
_cell_angle_alpha 111.090(3)
_cell_angle_beta 100.172(4)
_cell_angle_gamma 102.895(4)
_cell_formula_units_Z 2
_cell_length_a 7.0659(7)
_cell_length_b 10.6181(10)
_cell_length_c 11.7282(13)
_cell_measurement_reflns_used 8559
_cell_measurement_temperature 150
_cell_measurement_theta_max 27.4942
_cell_measurement_theta_min 2.2255
_cell_measurement_wavelength 0.71073
_cell_volume 767.69(14)
_computing_cell_refinement 'APEX3 (Bruker, 2015)'
_computing_data_collection 'SAINT (Bruker, 2014)'
_computing_data_reduction 'SAINT (Bruker, 2014)'
_computing_molecular_graphics 'SXGRAPH (Farrugia, 1999), Mercury (CSD, 2016)'
_computing_publication_material 'CRYSCALC (T. Roisnel, local program, 2018)'
_computing_structure_refinement 'SHELXL-2018_3 (Sheldrick, 2018)'
_computing_structure_solution 'SHELXT (Sheldrick, 2015)'
_diffrn_ambient_temperature 150
_diffrn_detector '(CMOS) PHOTON 100'
_diffrn_measured_fraction_theta_full 0.996
_diffrn_measured_fraction_theta_max 0.995
_diffrn_measurement_device_type 'D8 VENTURE Bruker AXS'
_diffrn_measurement_method 'rotation images'
_diffrn_radiation_monochromator 'multilayer monochromator'
_diffrn_radiation_probe x-ray
_diffrn_radiation_source 'Incoatec microfocus sealed tube'
_diffrn_radiation_type MoK\a
_diffrn_radiation_wavelength 0.71073
_diffrn_reflns_av_R_equivalents 0.0375
_diffrn_reflns_av_unetI/netI 0.0338
_diffrn_reflns_limit_h_max 9
_diffrn_reflns_limit_h_min -8
_diffrn_reflns_limit_k_max 13
_diffrn_reflns_limit_k_min -13
_diffrn_reflns_limit_l_max 15
_diffrn_reflns_limit_l_min -15
_diffrn_reflns_number 14618
_diffrn_reflns_theta_full 25.242
_diffrn_reflns_theta_max 27.510
_diffrn_reflns_theta_min 2.164
_exptl_absorpt_coefficient_mu 0.099
_exptl_absorpt_correction_T_max 0.990
_exptl_absorpt_correction_T_min 0.915
_exptl_absorpt_correction_type multi-scan
_exptl_absorpt_process_details
;
  [Sheldrick, G.M. (2014). SADABS Bruker AXS Inc., Madison, Wisconsin, USA]
;
_exptl_crystal_colour colourless
_exptl_crystal_density_diffrn 1.399
_exptl_crystal_description prism
_exptl_crystal_F_000 340
_exptl_crystal_size_max 0.300
_exptl_crystal_size_mid 0.260
_exptl_crystal_size_min 0.100
_refine_diff_density_max 0.339
_refine_diff_density_min -0.262
_refine_diff_density_rms 0.056
_refine_ls_extinction_method none
_refine_ls_goodness_of_fit_ref 0.939
_refine_ls_hydrogen_treatment constr
_refine_ls_matrix_type full
_refine_ls_number_parameters 219
_refine_ls_number_reflns 3516
_refine_ls_number_restraints 0
_refine_ls_restrained_S_all 0.939
_refine_ls_R_factor_all 0.0492
_refine_ls_R_factor_gt 0.0404
_refine_ls_shift/su_max 0.000
_refine_ls_shift/su_mean 0.000
_refine_ls_structure_factor_coef Fsqd
_refine_ls_weighting_details 'w=1/[\s^2^(Fo^2^)+(0.0488P)^2^+0.5270P] where P=(Fo^2^+2Fc^2^)/3'
_refine_ls_weighting_scheme calc
_refine_ls_wR_factor_gt 0.0996
_refine_ls_wR_factor_ref 0.1065
_reflns_Friedel_coverage 0.000
_reflns_number_gt 2990
_reflns_number_total 3516
_reflns_threshold_expression >2sigma(I)
_cod_data_source_file c9cy01231a2.cif
_cod_data_source_block YYC456
_cod_database_code 1552142

loop_
_space_group_symop_operation_xyz
'x, y, z'
'-x, -y, -z'

loop_
_atom_site_label
_atom_site_type_symbol
_atom_site_fract_x
_atom_site_fract_y
_atom_site_fract_z
_atom_site_U_iso_or_equiv
_atom_site_adp_type
_atom_site_occupancy
_atom_site_site_symmetry_order
_atom_site_calc_flag
_atom_site_refinement_flags_posn
_atom_site_refinement_flags_adp
O1 O 0.40831(14) 0.34830(11) 0.73706(9) 0.0217(2) Uani 1 1 d . .
C2 C 0.58027(19) 0.34069(13) 0.75353(12) 0.0151(3) Uani 1 1 d . .
C3 C 0.70684(19) 0.33033(13) 0.86366(12) 0.0155(3) Uani 1 1 d . .
C4 C 0.6622(2) 0.32824(14) 0.97406(13) 0.0194(3) Uani 1 1 d . .
H4 H 0.536894 0.336449 0.989230 0.023 Uiso 1 1 calc R U
C5 C 0.8069(2) 0.31377(15) 1.06137(13) 0.0214(3) Uani 1 1 d . .
H5 H 0.778997 0.309488 1.136443 0.026 Uiso 1 1 calc R U
C6 C 0.9928(2) 0.30544(14) 1.04003(12) 0.0209(3) Uani 1 1 d . .
H6 H 1.090177 0.296455 1.101267 0.025 Uiso 1 1 calc R U
C7 C 1.0378(2) 0.31009(14) 0.93041(12) 0.0198(3) Uani 1 1 d . .
H7 H 1.165507 0.306483 0.916847 0.024 Uiso 1 1 calc R U
C8 C 0.8904(2) 0.32017(13) 0.84145(12) 0.0164(3) Uani 1 1 d . .
C9 C 0.8944(2) 0.32267(15) 0.71466(12) 0.0188(3) Uani 1 1 d . .
H9A H 1.006430 0.404039 0.724075 0.023 Uiso 1 1 calc R U
H9B H 0.908336 0.233389 0.655720 0.023 Uiso 1 1 calc R U
N10 N 0.69653(16) 0.33781(12) 0.67008(10) 0.0161(2) Uani 1 1 d . .
C11 C 0.61623(19) 0.30693(13) 0.53853(12) 0.0153(3) Uani 1 1 d . .
C12 C 0.4878(2) 0.17110(14) 0.45726(12) 0.0180(3) Uani 1 1 d . .
H12 H 0.449529 0.103658 0.491293 0.022 Uiso 1 1 calc R U
C13 C 0.4141(2) 0.13182(14) 0.32755(13) 0.0181(3) Uani 1 1 d . .
H13 H 0.327475 0.038350 0.273036 0.022 Uiso 1 1 calc R U
C14 C 0.46962(19) 0.23218(14) 0.27845(12) 0.0154(3) Uani 1 1 d . .
C15 C 0.59606(19) 0.36898(13) 0.35917(12) 0.0148(2) Uani 1 1 d . .
H15 H 0.630998 0.436698 0.324949 0.018 Uiso 1 1 calc R U
C16 C 0.67286(18) 0.40878(13) 0.49005(12) 0.0138(2) Uani 1 1 d . .
O17 O 0.40584(15) 0.20676(10) 0.15306(8) 0.0212(2) Uani 1 1 d . .
C18 C 0.2903(2) 0.06413(16) 0.06583(14) 0.0288(3) Uani 1 1 d . .
H18A H 0.368117 0.000042 0.072254 0.043 Uiso 1 1 calc R U
H18B H 0.260157 0.057981 -0.021199 0.043 Uiso 1 1 calc R U
H18C H 0.163411 0.036607 0.086639 0.043 Uiso 1 1 calc R U
C19 C 0.80660(19) 0.55266(13) 0.57564(12) 0.0148(2) Uani 1 1 d . .
H19 H 0.852647 0.572333 0.663260 0.018 Uiso 1 1 calc R U
C20 C 0.86927(19) 0.65813(13) 0.54168(12) 0.0151(3) Uani 1 1 d . .
H20 H 0.829364 0.642232 0.454671 0.018 Uiso 1 1 calc R U
C21 C 1.00033(19) 0.79969(13) 0.63809(12) 0.0154(3) Uani 1 1 d . .
O22 O 1.05989(16) 0.83405(10) 0.75136(9) 0.0251(2) Uani 1 1 d . .
O23 O 1.04411(15) 0.88993(10) 0.58266(9) 0.0203(2) Uani 1 1 d . .
C24 C 1.1650(2) 1.03350(14) 0.66857(14) 0.0247(3) Uani 1 1 d . .
H24A H 1.098461 1.071603 0.733867 0.037 Uiso 1 1 calc R U
H24B H 1.179829 1.092476 0.620828 0.037 Uiso 1 1 calc R U
H24C H 1.298911 1.034014 0.709408 0.037 Uiso 1 1 calc R U

loop_
_atom_site_aniso_label
_atom_site_aniso_U_11
_atom_site_aniso_U_22
_atom_site_aniso_U_33
_atom_site_aniso_U_23
_atom_site_aniso_U_13
_atom_site_aniso_U_12
O1 0.0182(5) 0.0278(5) 0.0224(5) 0.0134(4) 0.0056(4) 0.0087(4)
C2 0.0169(6) 0.0136(6) 0.0151(6) 0.0072(5) 0.0040(5) 0.0036(5)
C3 0.0160(6) 0.0136(6) 0.0151(6) 0.0066(5) 0.0015(5) 0.0024(5)
C4 0.0184(6) 0.0214(6) 0.0183(6) 0.0096(5) 0.0053(5) 0.0034(5)
C5 0.0268(7) 0.0215(6) 0.0144(6) 0.0094(5) 0.0037(5) 0.0030(5)
C6 0.0245(7) 0.0192(6) 0.0153(6) 0.0071(5) -0.0018(5) 0.0060(5)
C7 0.0191(6) 0.0213(6) 0.0169(6) 0.0063(5) 0.0022(5) 0.0076(5)
C8 0.0190(6) 0.0149(6) 0.0144(6) 0.0060(5) 0.0037(5) 0.0047(5)
C9 0.0175(6) 0.0247(7) 0.0163(6) 0.0101(5) 0.0044(5) 0.0082(5)
N10 0.0171(5) 0.0200(5) 0.0146(5) 0.0101(4) 0.0046(4) 0.0070(4)
C11 0.0164(6) 0.0182(6) 0.0134(6) 0.0078(5) 0.0045(5) 0.0070(5)
C12 0.0211(6) 0.0155(6) 0.0204(6) 0.0104(5) 0.0063(5) 0.0059(5)
C13 0.0177(6) 0.0132(6) 0.0189(6) 0.0035(5) 0.0034(5) 0.0029(5)
C14 0.0136(6) 0.0187(6) 0.0124(6) 0.0047(5) 0.0032(5) 0.0056(5)
C15 0.0157(6) 0.0159(6) 0.0140(6) 0.0075(5) 0.0046(5) 0.0044(5)
C16 0.0136(6) 0.0138(6) 0.0146(6) 0.0059(5) 0.0043(5) 0.0049(5)
O17 0.0227(5) 0.0215(5) 0.0111(4) 0.0036(4) 0.0000(4) 0.0008(4)
C18 0.0297(8) 0.0243(7) 0.0168(7) -0.0003(6) -0.0010(6) 0.0002(6)
C19 0.0161(6) 0.0159(6) 0.0115(5) 0.0051(5) 0.0024(5) 0.0053(5)
C20 0.0149(6) 0.0169(6) 0.0117(6) 0.0049(5) 0.0030(5) 0.0038(5)
C21 0.0153(6) 0.0160(6) 0.0161(6) 0.0075(5) 0.0041(5) 0.0055(5)
O22 0.0328(6) 0.0200(5) 0.0147(5) 0.0065(4) -0.0021(4) 0.0019(4)
O23 0.0256(5) 0.0139(4) 0.0170(5) 0.0059(4) 0.0042(4) 0.0003(4)
C24 0.0270(7) 0.0134(6) 0.0271(7) 0.0058(5) 0.0038(6) 0.0012(5)

loop_
_atom_type_symbol
_atom_type_description
_atom_type_scat_dispersion_real
_atom_type_scat_dispersion_imag
_atom_type_scat_source
C C 0.0033 0.0016 'International Tables Vol C Tables 4.2.6.8 and 6.1.1.4'
H H 0.0000 0.0000 'International Tables Vol C Tables 4.2.6.8 and 6.1.1.4'
N N 0.0061 0.0033 'International Tables Vol C Tables 4.2.6.8 and 6.1.1.4'
O O 0.0106 0.0060 'International Tables Vol C Tables 4.2.6.8 and 6.1.1.4'

loop_
_geom_angle_atom_site_label_1
_geom_angle_atom_site_label_2
_geom_angle_atom_site_label_3
_geom_angle
O1 C2 N10 125.95(12)
O1 C2 C3 128.33(12)
N10 C2 C3 105.72(11)
C8 C3 C4 121.47(12)
C8 C3 C2 109.03(11)
C4 C3 C2 129.49(12)
C5 C4 C3 117.86(13)
C5 C4 H4 121.1
C3 C4 H4 121.1
C4 C5 C6 120.76(12)
C4 C5 H5 119.6
C6 C5 H5 119.6
C7 C6 C5 121.06(12)
C7 C6 H6 119.5
C5 C6 H6 119.5
C8 C7 C6 118.01(13)
C8 C7 H7 121.0
C6 C7 H7 121.0
C3 C8 C7 120.78(12)
C3 C8 C9 109.68(11)
C7 C8 C9 129.54(12)
N10 C9 C8 102.44(10)
N10 C9 H9A 111.3
C8 C9 H9A 111.3
N10 C9 H9B 111.3
C8 C9 H9B 111.3
H9A C9 H9B 109.2
C2 N10 C11 123.89(11)
C2 N10 C9 113.11(10)
C11 N10 C9 120.22(10)
C12 C11 C16 120.07(11)
C12 C11 N10 118.59(11)
C16 C11 N10 121.26(11)
C13 C12 C11 121.48(12)
C13 C12 H12 119.3
C11 C12 H12 119.3
C12 C13 C14 118.87(12)
C12 C13 H13 120.6
C14 C13 H13 120.6
O17 C14 C15 115.54(11)
O17 C14 C13 124.34(11)
C15 C14 C13 120.12(11)
C14 C15 C16 121.26(11)
C14 C15 H15 119.4
C16 C15 H15 119.4
C15 C16 C11 118.18(11)
C15 C16 C19 121.56(11)
C11 C16 C19 120.26(11)
C14 O17 C18 116.97(11)
O17 C18 H18A 109.5
O17 C18 H18B 109.5
H18A C18 H18B 109.5
O17 C18 H18C 109.5
H18A C18 H18C 109.5
H18B C18 H18C 109.5
C20 C19 C16 125.91(12)
C20 C19 H19 117.0
C16 C19 H19 117.0
C19 C20 C21 120.57(11)
C19 C20 H20 119.7
C21 C20 H20 119.7
O22 C21 O23 123.30(12)
O22 C21 C20 126.26(12)
O23 C21 C20 110.43(11)
C21 O23 C24 115.38(10)
O23 C24 H24A 109.5
O23 C24 H24B 109.5
H24A C24 H24B 109.5
O23 C24 H24C 109.5
H24A C24 H24C 109.5
H24B C24 H24C 109.5

loop_
_geom_bond_atom_site_label_1
_geom_bond_atom_site_label_2
_geom_bond_distance
O1 C2 1.2217(16)
C2 N10 1.3810(16)
C2 C3 1.4895(17)
C3 C8 1.3867(18)
C3 C4 1.3921(18)
C4 C5 1.3896(19)
C4 H4 0.9500
C5 C6 1.395(2)
C5 H5 0.9500
C6 C7 1.3928(19)
C6 H6 0.9500
C7 C8 1.3898(18)
C7 H7 0.9500
C8 C9 1.5020(17)
C9 N10 1.4688(16)
C9 H9A 0.9900
C9 H9B 0.9900
N10 C11 1.4331(16)
C11 C12 1.3905(18)
C11 C16 1.4080(17)
C12 C13 1.3877(18)
C12 H12 0.9500
C13 C14 1.3986(18)
C13 H13 0.9500
C14 O17 1.3654(15)
C14 C15 1.3917(17)
C15 C16 1.4020(17)
C15 H15 0.9500
C16 C19 1.4669(17)
O17 C18 1.4301(17)
C18 H18A 0.9800
C18 H18B 0.9800
C18 H18C 0.9800
C19 C20 1.3308(18)
C19 H19 0.9500
C20 C21 1.4768(17)
C20 H20 0.9500
C21 O22 1.2084(16)
C21 O23 1.3503(15)
O23 C24 1.4416(16)
C24 H24A 0.9800
C24 H24B 0.9800
C24 H24C 0.9800

loop_
_geom_torsion_atom_site_label_1
_geom_torsion_atom_site_label_2
_geom_torsion_atom_site_label_3
_geom_torsion_atom_site_label_4
_geom_torsion
O1 C2 C3 C8 178.43(13)
N10 C2 C3 C8 -0.66(14)
O1 C2 C3 C4 -0.7(2)
N10 C2 C3 C4 -179.82(13)
C8 C3 C4 C5 -0.8(2)
C2 C3 C4 C5 178.26(12)
C3 C4 C5 C6 1.7(2)
C4 C5 C6 C7 -0.6(2)
C5 C6 C7 C8 -1.4(2)
C4 C3 C8 C7 -1.2(2)
C2 C3 C8 C7 179.59(12)
C4 C3 C8 C9 179.00(12)
C2 C3 C8 C9 -0.24(14)
C6 C7 C8 C3 2.2(2)
C6 C7 C8 C9 -177.97(13)
C3 C8 C9 N10 0.98(14)
C7 C8 C9 N10 -178.83(13)
O1 C2 N10 C11 -16.7(2)
C3 C2 N10 C11 162.42(11)
O1 C2 N10 C9 -177.76(12)
C3 C2 N10 C9 1.35(14)
C8 C9 N10 C2 -1.46(14)
C8 C9 N10 C11 -163.29(11)
C2 N10 C11 C12 -66.42(17)
C9 N10 C11 C12 93.37(15)
C2 N10 C11 C16 116.71(14)
C9 N10 C11 C16 -83.50(15)
C16 C11 C12 C13 0.7(2)
N10 C11 C12 C13 -176.25(11)
C11 C12 C13 C14 -0.6(2)
C12 C13 C14 O17 -179.43(12)
C12 C13 C14 C15 -0.22(19)
O17 C14 C15 C16 -179.73(11)
C13 C14 C15 C16 1.00(19)
C14 C15 C16 C11 -0.92(18)
C14 C15 C16 C19 179.85(11)
C12 C11 C16 C15 0.10(18)
N10 C11 C16 C15 176.93(11)
C12 C11 C16 C19 179.34(12)
N10 C11 C16 C19 -3.83(18)
C15 C14 O17 C18 174.70(12)
C13 C14 O17 C18 -6.06(19)
C15 C16 C19 C20 -0.2(2)
C11 C16 C19 C20 -179.41(12)
C16 C19 C20 C21 178.48(12)
C19 C20 C21 O22 -0.8(2)
C19 C20 C21 O23 -179.65(11)
O22 C21 O23 C24 -1.30(19)
C20 C21 O23 C24 177.61(11)
